data_7207924
loop_
_publ_author_name
'Rossin, Andrea'
'Di Credico, Barbara'
'Giambastiani, Giuliano'
'Peruzzini, Maurizio'
'Pescitelli, Gennaro'
'Reginato, Gianna'
'Borfecchia, Elisa'
'Gianolio, Diego'
'Lamberti, Carlo'
'Bordiga, Silvia'

_publ_section_title
;
 Synthesis, characterization and CO2 uptake of a chiral Co(ii)
 metal--organic framework containing a thiazolidine-based spacer
;
_journal_issue 20
_journal_name_full 'Journal of Materials Chemistry'
_journal_page_first 10335
_journal_paper_doi 10.1039/c2jm16236a
_journal_volume 22
_journal_year 2012
_chemical_absolute_configuration rm
_chemical_compound_source 'synthesis as described'
_chemical_formula_moiety 'C5 H9 Co1 N O6 S'
_chemical_formula_sum 'C5 H9 Co N O6 S'
_chemical_formula_weight 270.13
_chemical_name_systematic
;
?
;
_space_group_IT_number 76
_symmetry_cell_setting tetragonal
_symmetry_Int_Tables_number 76
_symmetry_space_group_name_Hall 'P 4w'
_symmetry_space_group_name_H-M 'P 41'
_atom_sites_solution_hydrogens geom
_atom_sites_solution_primary direct
_atom_sites_solution_secondary difmap
_audit_creation_date 2009-12-02T15:49:57-00:00
_audit_creation_method 'WinGX routine CIF_UPDATE'
_cell_angle_alpha 90.000(5)
_cell_angle_beta 90.000(5)
_cell_angle_gamma 90.000(5)
_cell_formula_units_Z 4
_cell_length_a 12.335(4)
_cell_length_b 12.335(4)
_cell_length_c 5.265(3)
_cell_measurement_reflns_used 2655
_cell_measurement_temperature 100(2)
_cell_measurement_theta_max 28.7561
_cell_measurement_theta_min 3.845
_cell_measurement_wavelength 0.71073
_cell_volume 801.1(6)
_computing_cell_refinement
;
CrysAlis RED, Oxford Diffraction Ltd.,
Version 1.171.32.29 (release 10-06-2008 CrysAlis171 .NET)
(compiled Jun 10 2008,16:49:55)
;
_computing_data_collection
;
CrysAlis CCD, Oxford Diffraction Ltd.,
Version 1.171.32.29 (release 10-06-2008 CrysAlis171 .NET)
(compiled Jun 10 2008,16:49:55)
;
_computing_data_reduction
;
CrysAlis RED, Oxford Diffraction Ltd.,
Version 1.171.32.29 (release 10-06-2008 CrysAlis171 .NET)
(compiled Jun 10 2008,16:49:55)
;
_computing_molecular_graphics 'Ortep-3 for Windows (Farrugia, 1997)'
_computing_publication_material 'WinGX publication routines (Farrugia, 1999)'
_computing_structure_refinement 'SHELXL-97 (Sheldrick, 1997)'
_computing_structure_solution 'SIR97 (Giacovazzo et al, 1997)'
_diffrn_ambient_temperature 100(2)
_diffrn_detector_area_resol_mean 16.4547
_diffrn_measured_fraction_theta_full 0.874
_diffrn_measured_fraction_theta_max 0.874
_diffrn_orient_matrix_UB_11 -0.0473610638
_diffrn_orient_matrix_UB_12 0.0321654793
_diffrn_orient_matrix_UB_13 -0.0068829195
_diffrn_orient_matrix_UB_21 -0.0307367067
_diffrn_orient_matrix_UB_22 -0.046522031
_diffrn_orient_matrix_UB_23 -0.0292392913
_diffrn_orient_matrix_UB_31 -0.0093862553
_diffrn_orient_matrix_UB_32 -0.0087646853
_diffrn_orient_matrix_UB_33 0.1307186508
_diffrn_radiation_monochromator graphite
_diffrn_radiation_probe x-ray
_diffrn_radiation_type MoK\a
_diffrn_radiation_wavelength 0.71069
_diffrn_reflns_av_R_equivalents 0.0325
_diffrn_reflns_av_unetI/netI 0.0445
_diffrn_reflns_limit_h_max 16
_diffrn_reflns_limit_h_min -15
_diffrn_reflns_limit_k_max 16
_diffrn_reflns_limit_k_min -15
_diffrn_reflns_limit_l_max 7
_diffrn_reflns_limit_l_min -7
_diffrn_reflns_number 4373
_diffrn_reflns_theta_full 28.95
_diffrn_reflns_theta_max 28.95
_diffrn_reflns_theta_min 4.21
_exptl_absorpt_coefficient_mu 2.398
_exptl_absorpt_correction_T_max 1
_exptl_absorpt_correction_T_min 0.90107
_exptl_absorpt_correction_type multi-scan
_exptl_absorpt_process_details
;
CrysAlis RED, Oxford Diffraction Ltd.,
Version 1.171.32.29 (release 10-06-2008 CrysAlis171 .NET)
(compiled Jun 10 2008,16:49:55)
Empirical absorption correction using spherical harmonics,
implemented in SCALE3 ABSPACK scaling algorithm.
;
_exptl_crystal_colour magenta
_exptl_crystal_density_diffrn 2.165
_exptl_crystal_density_method 'not measured'
_exptl_crystal_description prism
_exptl_crystal_F_000 528
_exptl_crystal_size_max 0.1
_exptl_crystal_size_mid 0.05
_exptl_crystal_size_min 0.05
_refine_diff_density_max 0.551
_refine_diff_density_min -0.421
_refine_diff_density_rms 0.083
_refine_ls_abs_structure_details 'Flack H D (1983), Acta Cryst. A39, 876-881'
_refine_ls_abs_structure_Flack -0.010(17)
_refine_ls_extinction_method none
_refine_ls_goodness_of_fit_ref 0.996
_refine_ls_hydrogen_treatment mixed
_refine_ls_matrix_type full
_refine_ls_number_parameters 131
_refine_ls_number_reflns 1769
_refine_ls_number_restraints 3
_refine_ls_restrained_S_all 0.996
_refine_ls_R_factor_all 0.0333
_refine_ls_R_factor_gt 0.028
_refine_ls_shift/su_max 0
_refine_ls_shift/su_mean 0
_refine_ls_structure_factor_coef Fsqd
_refine_ls_weighting_details 'calc w=1/[\s^2^(Fo^2^)+(0.0343P)^2^+0.0000P] where P=(Fo^2^+2Fc^2^)/3'
_refine_ls_weighting_scheme calc
_refine_ls_wR_factor_gt 0.061
_refine_ls_wR_factor_ref 0.0627
_reflns_number_gt 1608
_reflns_number_total 1769
_reflns_threshold_expression >2sigma(I)
_cod_data_source_file c2jm16236a.txt
_cod_data_source_block 1
_cod_original_cell_volume 801.1(10)
_cod_database_code 7207924

loop_
_symmetry_equiv_pos_as_xyz
'x, y, z'
'-x, -y, z+1/2'
'-y, x, z+1/4'
'y, -x, z+3/4'

loop_
_atom_site_label
_atom_site_type_symbol
_atom_site_fract_x
_atom_site_fract_y
_atom_site_fract_z
_atom_site_U_iso_or_equiv
_atom_site_adp_type
_atom_site_occupancy
_atom_site_symmetry_multiplicity
_atom_site_calc_flag
_atom_site_refinement_flags
C1 C 0.2954(2) -0.2057(2) 0.7195(6) 0.0103(6) Uani 1 1 d .
H1A H 0.2633 -0.1968 0.5464 0.012 Uiso 1 1 calc R
C2 C 0.3448(3) -0.3186(2) 0.7393(6) 0.0126(7) Uani 1 1 d .
H2A H 0.3824 -0.3386 0.58 0.015 Uiso 1 1 calc R
H2B H 0.2883 -0.3735 0.7761 0.015 Uiso 1 1 calc R
C3 C 0.4756(3) -0.1694(2) 0.9008(6) 0.0097(6) Uani 1 1 d .
H3 H 0.5423 -0.1715 0.7927 0.012 Uiso 1 1 calc R
C4 C 0.5016(3) 0.1048(3) 0.6402(6) 0.0105(6) Uani 1 1 d .
C5 C 0.1866(2) 0.2062(2) 1.1684(6) 0.0092(6) Uani 1 1 d .
N1 N 0.3837(2) -0.1259(2) 0.7506(5) 0.0097(6) Uani 1 1 d .
H1 H 0.402(3) -0.103(3) 0.616(7) 0.012 Uiso 1 1 d .
O1 O 0.41676(17) 0.12869(17) 0.7570(4) 0.0131(5) Uani 1 1 d .
O2 O 0.43148(16) -0.03323(17) 1.2112(4) 0.0111(4) Uani 1 1 d .
O3 O 0.20776(18) -0.10089(18) 1.0465(4) 0.0143(5) Uani 1 1 d .
O4 O 0.2081(2) 0.0518(2) 0.6625(5) 0.0190(6) Uani 1 1 d D
H4A H 0.1448(18) 0.027(3) 0.655(8) 0.023 Uiso 1 1 d D
H4B H 0.223(3) 0.077(3) 0.524(5) 0.023 Uiso 1 1 d D
O5 O 0.25686(17) 0.13228(17) 1.1920(5) 0.0122(4) Uani 1 1 d .
O6 O 0.0026(7) -0.0137(6) 0.9637(17) 0.0575(18) Uiso 0.5 1 d P
S1 S 0.43970(6) -0.30770(6) 0.99992(15) 0.01326(18) Uani 1 1 d .
Co1 Co 0.32124(3) 0.01546(3) 0.94137(7) 0.00913(11) Uani 1 1 d .

loop_
_atom_site_aniso_label
_atom_site_aniso_U_11
_atom_site_aniso_U_22
_atom_site_aniso_U_33
_atom_site_aniso_U_23
_atom_site_aniso_U_13
_atom_site_aniso_U_12
C1 0.0090(15) 0.0125(15) 0.0094(16) -0.0022(13) -0.0006(13) -0.0039(12)
C2 0.0116(16) 0.0136(16) 0.0127(16) -0.0026(13) -0.0003(13) -0.0014(12)
C3 0.0085(15) 0.0105(15) 0.0101(15) 0.0015(12) 0.0005(12) 0.0006(12)
C4 0.0106(16) 0.0107(16) 0.0102(15) -0.0019(12) -0.0016(12) -0.0038(13)
C5 0.0100(15) 0.0101(15) 0.0075(15) -0.0008(13) 0.0003(13) 0.0010(12)
N1 0.0087(14) 0.0115(14) 0.0089(14) 0.0010(11) 0.0020(11) -0.0018(11)
O1 0.0100(11) 0.0112(11) 0.0180(13) 0.0015(10) 0.0051(9) 0.0007(9)
O2 0.0119(11) 0.0107(11) 0.0107(10) -0.0026(10) -0.0015(10) 0.0000(9)
O3 0.0144(12) 0.0116(12) 0.0168(12) -0.0024(9) 0.0040(10) -0.0028(10)
O4 0.0160(12) 0.0285(14) 0.0126(12) 0.0108(11) -0.0033(11) -0.0026(10)
O5 0.0151(11) 0.0101(11) 0.0114(10) -0.0013(10) 0.0004(10) 0.0044(9)
S1 0.0143(4) 0.0092(4) 0.0162(4) 0.0005(3) -0.0034(3) -0.0003(3)
Co1 0.0081(2) 0.0092(2) 0.01004(19) 0.00029(17) 0.00046(17) -0.00044(18)

loop_
_atom_type_symbol
_atom_type_description
_atom_type_scat_dispersion_real
_atom_type_scat_dispersion_imag
_atom_type_scat_source
C C 0.0033 0.0016 'International Tables Vol C Tables 4.2.6.8 and 6.1.1.4'
H H 0 0 'International Tables Vol C Tables 4.2.6.8 and 6.1.1.4'
N N 0.0061 0.0033 'International Tables Vol C Tables 4.2.6.8 and 6.1.1.4'
O O 0.0106 0.006 'International Tables Vol C Tables 4.2.6.8 and 6.1.1.4'
S S 0.1246 0.1234 'International Tables Vol C Tables 4.2.6.8 and 6.1.1.4'
Co Co 0.3494 0.9721 'International Tables Vol C Tables 4.2.6.8 and 6.1.1.4'

loop_
_geom_angle_atom_site_label_1
_geom_angle_atom_site_label_2
_geom_angle_atom_site_label_3
_geom_angle
_geom_angle_site_symmetry_1
_geom_angle_site_symmetry_3
N1 C1 C2 107.9(2) . .
N1 C1 C5 110.5(2) . 4_554
C2 C1 C5 112.3(2) . 4_554
N1 C1 H1A 108.7 . .
C2 C1 H1A 108.7 . .
C5 C1 H1A 108.7 4_554 .
C1 C2 S1 104.0(2) . .
C1 C2 H2A 111 . .
S1 C2 H2A 111 . .
C1 C2 H2B 111 . .
S1 C2 H2B 111 . .
H2A C2 H2B 109 . .
N1 C3 C4 113.2(3) . 2_655
N1 C3 S1 107.6(2) . .
C4 C3 S1 107.2(2) 2_655 .
N1 C3 H3 109.6 . .
C4 C3 H3 109.6 2_655 .
S1 C3 H3 109.6 . .
O1 C4 O2 124.4(3) . 2_654
O1 C4 C3 116.1(3) . 2_654
O2 C4 C3 119.4(3) 2_654 2_654
O3 C5 O5 122.4(3) 3 .
O3 C5 C1 119.0(3) 3 3
O5 C5 C1 118.6(3) . 3
C1 N1 C3 112.4(2) . .
C1 N1 Co1 109.11(19) . .
C3 N1 Co1 108.53(19) . .
C1 N1 H1 110(3) . .
C3 N1 H1 113(3) . .
Co1 N1 H1 103(3) . .
C4 O1 Co1 123.3(2) . .
C4 O2 Co1 115.5(2) 2_655 .
C5 O3 Co1 116.7(2) 4_554 .
Co1 O4 H4A 125(3) . .
Co1 O4 H4B 124(3) . .
H4A O4 H4B 108(4) . .
C5 O5 Co1 133.6(2) . .
O6 O6 O6 165.2(6) 3 4_554
C2 S1 C3 90.56(15) . .
O2 Co1 O1 98.32(9) . .
O2 Co1 O4 175.48(10) . .
O1 Co1 O4 84.56(10) . .
O2 Co1 O3 93.42(9) . .
O1 Co1 O3 166.89(9) . .
O4 Co1 O3 83.38(10) . .
O2 Co1 O5 90.93(10) . .
O1 Co1 O5 92.68(9) . .
O4 Co1 O5 92.42(11) . .
O3 Co1 O5 92.96(9) . .
O2 Co1 N1 81.32(11) . .
O1 Co1 N1 97.11(10) . .
O4 Co1 N1 94.90(11) . .
O3 Co1 N1 78.84(10) . .
O5 Co1 N1 168.29(10) . .

loop_
_geom_bond_atom_site_label_1
_geom_bond_atom_site_label_2
_geom_bond_distance
_geom_bond_site_symmetry_2
C1 N1 1.477(4) .
C1 C2 1.523(4) .
C1 C5 1.537(4) 4_554
C1 H1A 1 .
C2 S1 1.809(3) .
C2 H2A 0.99 .
C2 H2B 0.99 .
C3 N1 1.483(4) .
C3 C4 1.517(4) 2_655
C3 S1 1.839(3) .
C3 H3 1 .
C4 O1 1.250(4) .
C4 O2 1.265(4) 2_654
C4 C3 1.517(4) 2_654
C5 O3 1.254(4) 3
C5 O5 1.264(4) .
C5 C1 1.537(4) 3
N1 Co1 2.154(3) .
N1 H1 0.80(4) .
O1 Co1 2.069(2) .
O2 C4 1.265(4) 2_655
O2 Co1 2.056(2) .
O3 C5 1.254(4) 4_554
O3 Co1 2.080(2) .
O4 Co1 2.075(3) .
O4 H4A 0.840(19) .
O4 H4B 0.812(19) .
O5 Co1 2.109(2) .
O6 O6 1.338(2) 3
O6 O6 1.338(2) 4_554

loop_
_geom_hbond_atom_site_label_D
_geom_hbond_atom_site_label_H
_geom_hbond_atom_site_label_A
_geom_hbond_distance_DH
_geom_hbond_distance_HA
_geom_hbond_distance_DA
_geom_hbond_angle_DHA
_geom_hbond_site_symmetry_A
N1 H1 O2 0.80(4) 2.32(4) 3.117(4) 173(4) 1_554
O4 H4A O6 0.840(19) 2.01(2) 2.830(8) 164(4) 4_554
O4 H4A O6 0.840(19) 2.09(3) 2.841(9) 149(4) 2_554
O4 H4A O6 0.840(19) 2.44(3) 3.098(9) 135(4) .
O4 H4B O5 0.812(19) 1.924(19) 2.735(4) 178(4) 1_554
O4 H4B O3 0.812(19) 2.51(3) 3.027(4) 122(3) 3_554
